data_2213748
loop_
_publ_author_name
'Chuan-Ming Yu'
'Xiao-Ping Dai'
'Zhen-Yuan Xu'
'Guo-Wu Rao'

_publ_section_title <i>rac</i>-5-Chloromethyl-3-(3-chloro-2-methylphenyl)-2,2-diphenyloxazolidine
_journal_coeditor_code DN2169
_journal_issue 6
_journal_name_full 'Acta Crystallographica Section E'
_journal_page_first o2935
_journal_page_last o2935
_journal_paper_doi 10.1107/S1600536807022738
_journal_volume 63
_journal_year 2007
_chemical_formula_iupac 'C23 H21 Cl2 N O'
_chemical_formula_moiety 'C23 H21 Cl2 N O'
_chemical_formula_sum 'C23 H21 Cl2 N O'
_chemical_formula_weight 398.31
_chemical_melting_point 380
_chemical_name_systematic
;
<i>rac</i>-5-Chloromethyl-3-(3-chloro-2-methylphenyl)-2,2-diphenyloxazolidine
;
_space_group_IT_number 15
_symmetry_cell_setting monoclinic
_symmetry_space_group_name_Hall '-C 2yc'
_symmetry_space_group_name_H-M 'C 1 2/c 1'
_atom_sites_solution_hydrogens geom
_atom_sites_solution_primary direct
_atom_sites_solution_secondary difmap
_audit_creation_method SHELXL97
_cell_angle_alpha 90.00
_cell_angle_beta 91.2630(10)
_cell_angle_gamma 90.00
_cell_formula_units_Z 8
_cell_length_a 25.3638(9)
_cell_length_b 7.1591(2)
_cell_length_c 22.1688(7)
_cell_measurement_reflns_used 14749
_cell_measurement_temperature 298.0(10)
_cell_measurement_theta_max 27.5
_cell_measurement_theta_min 3.1
_cell_volume 4024.5(2)
_computing_cell_refinement PROCESS-AUTO
_computing_data_collection 'PROCESS-AUTO (Rigaku, 1998)'
_computing_data_reduction 'CrystalStructure (Rigaku/MSC, 2004)'
_computing_molecular_graphics 'ORTEP-3 for Windows (Farrugia, 1997)'
_computing_publication_material SHELXL97
_computing_structure_refinement 'SHELXL97 (Sheldrick, 1997)'
_computing_structure_solution 'SIR97 (Altomare <i>et al.</i>,  1993)'
_diffrn_ambient_temperature 298.0(10)
_diffrn_detector_area_resol_mean 10.00
_diffrn_measured_fraction_theta_full 0.990
_diffrn_measured_fraction_theta_max 0.990
_diffrn_measurement_device_type 'Rigaku R-AXIS RAPID'
_diffrn_measurement_method \w
_diffrn_radiation_monochromator graphite
_diffrn_radiation_source 'fine-focus sealed tube'
_diffrn_radiation_type MoK\a
_diffrn_radiation_wavelength 0.71073
_diffrn_reflns_av_R_equivalents 0.0212
_diffrn_reflns_av_sigmaI/netI 0.0177
_diffrn_reflns_limit_h_max 32
_diffrn_reflns_limit_h_min -32
_diffrn_reflns_limit_k_max 9
_diffrn_reflns_limit_k_min -8
_diffrn_reflns_limit_l_max 28
_diffrn_reflns_limit_l_min -28
_diffrn_reflns_number 18483
_diffrn_reflns_theta_full 27.45
_diffrn_reflns_theta_max 27.45
_diffrn_reflns_theta_min 3.09
_diffrn_standards_decay_% 0.3
_diffrn_standards_interval_time 60
_exptl_absorpt_coefficient_mu 0.335
_exptl_absorpt_correction_T_max 0.878
_exptl_absorpt_correction_T_min 0.834
_exptl_absorpt_correction_type multi-scan
_exptl_absorpt_process_details '(ABSCOR; Higashi, 1995)'
_exptl_crystal_colour colourless
_exptl_crystal_density_diffrn 1.315
_exptl_crystal_density_method 'not measured'
_exptl_crystal_description chunk
_exptl_crystal_F_000 1664
_exptl_crystal_size_max 0.53
_exptl_crystal_size_mid 0.48
_exptl_crystal_size_min 0.39
_refine_diff_density_max 0.703
_refine_diff_density_min -0.270
_refine_ls_extinction_method none
_refine_ls_goodness_of_fit_ref 1.063
_refine_ls_hydrogen_treatment constr
_refine_ls_matrix_type full
_refine_ls_number_parameters 245
_refine_ls_number_reflns 4564
_refine_ls_number_restraints 0
_refine_ls_restrained_S_all 1.063
_refine_ls_R_factor_all 0.0502
_refine_ls_R_factor_gt 0.0435
_refine_ls_shift/su_max 0.046
_refine_ls_shift/su_mean 0.002
_refine_ls_structure_factor_coef Fsqd
_refine_ls_weighting_details 'calc w = 1/[\s^2^(Fo^2^)+(0.0769P)^2^+1.6308P] where P=(Fo^2^+2Fc^2^)/3'
_refine_ls_weighting_scheme calc
_refine_ls_wR_factor_gt 0.1264
_refine_ls_wR_factor_ref 0.1308
_reflns_number_gt 3844
_reflns_number_total 4564
_reflns_threshold_expression I>2\s(I)
_cod_data_source_file dn2169.cif
_cod_data_source_block I
_cod_original_sg_symbol_H-M 'C 2/c'
_cod_database_code 2213748
_cod_database_fobs_code 2213748

loop_
_symmetry_equiv_pos_as_xyz
'x, y, z'
'-x, y, -z+1/2'
'x+1/2, y+1/2, z'
'-x+1/2, y+1/2, -z+1/2'
'-x, -y, -z'
'x, -y, z-1/2'
'-x+1/2, -y+1/2, -z'
'x+1/2, -y+1/2, z-1/2'

loop_
_atom_site_type_symbol
_atom_site_label
_atom_site_fract_x
_atom_site_fract_y
_atom_site_fract_z
_atom_site_U_iso_or_equiv
_atom_site_adp_type
_atom_site_calc_flag
_atom_site_refinement_flags
_atom_site_occupancy
Cl Cl1 -0.023418(19) 0.76049(8) 0.46113(2) 0.06416(17) Uani d . 1
Cl Cl2 0.06416(2) 0.14708(7) 0.14014(2) 0.06141(16) Uani d . 1
O O1 0.12341(4) 0.69666(16) 0.40447(6) 0.0463(3) Uani d . 1
N N1 0.10091(5) 0.42695(18) 0.35117(5) 0.0360(3) Uani d . 1
C C1 0.14307(6) 0.5132(2) 0.38770(7) 0.0368(3) Uani d . 1
C C2 0.05299(6) 0.4908(2) 0.38171(8) 0.0445(4) Uani d . 1
H H2A 0.0454 0.4120 0.4160 0.053 Uiso calc R 1
H H2B 0.0227 0.4905 0.3542 0.053 Uiso calc R 1
C C3 0.06683(7) 0.6917(3) 0.40219(9) 0.0506(4) Uani d . 1
H H3 0.0534 0.7815 0.3722 0.061 Uiso calc R 1
C C4 0.04747(8) 0.7428(3) 0.46360(9) 0.0607(5) Uani d . 1
H H4A 0.0627 0.8611 0.4762 0.073 Uiso calc R 1
H H4B 0.0583 0.6482 0.4927 0.073 Uiso calc R 1
C C5 0.15366(6) 0.3955(2) 0.44474(7) 0.0395(3) Uani d . 1
C C6 0.17638(8) 0.4769(3) 0.49598(8) 0.0564(5) Uani d . 1
H H6 0.1819 0.6053 0.4971 0.068 Uiso calc R 1
C C7 0.19084(9) 0.3684(4) 0.54548(8) 0.0705(6) Uani d . 1
H H7 0.2060 0.4247 0.5795 0.085 Uiso calc R 1
C C8 0.18294(9) 0.1788(4) 0.54477(9) 0.0669(6) Uani d . 1
H H8 0.1929 0.1064 0.5780 0.080 Uiso calc R 1
C C9 0.16013(9) 0.0967(3) 0.49440(9) 0.0627(5) Uani d . 1
H H9 0.1544 -0.0315 0.4937 0.075 Uiso calc R 1
C C10 0.14575(7) 0.2039(3) 0.44476(8) 0.0498(4) Uani d . 1
H H10 0.1306 0.1467 0.4110 0.060 Uiso calc R 1
C C11 0.19526(6) 0.5360(2) 0.35628(6) 0.0382(3) Uani d . 1
C C12 0.22422(7) 0.7004(3) 0.36172(8) 0.0502(4) Uani d . 1
H H12 0.2106 0.8018 0.3825 0.060 Uiso calc R 1
C C13 0.27367(8) 0.7123(3) 0.33595(10) 0.0606(5) Uani d . 1
H H13 0.2931 0.8220 0.3397 0.073 Uiso calc R 1
C C14 0.29399(7) 0.5635(3) 0.30504(8) 0.0578(5) Uani d . 1
H H14 0.3270 0.5728 0.2878 0.069 Uiso calc R 1
C C15 0.26552(7) 0.4008(3) 0.29954(8) 0.0549(5) Uani d . 1
H H15 0.2792 0.3001 0.2785 0.066 Uiso calc R 1
C C16 0.21637(6) 0.3868(3) 0.32534(7) 0.0463(4) Uani d . 1
H H16 0.1974 0.2760 0.3218 0.056 Uiso calc R 1
C C17 0.09890(5) 0.4577(2) 0.28690(7) 0.0355(3) Uani d . 1
C C18 0.11064(7) 0.6283(2) 0.26038(8) 0.0474(4) Uani d . 1
H H18 0.1202 0.7296 0.2845 0.057 Uiso calc R 1
C C19 0.10818(8) 0.6480(3) 0.19804(9) 0.0551(4) Uani d . 1
H H19 0.1164 0.7623 0.1806 0.066 Uiso calc R 1
C C20 0.09367(7) 0.4997(3) 0.16203(8) 0.0502(4) Uani d . 1
H H20 0.0921 0.5127 0.1203 0.060 Uiso calc R 1
C C21 0.08146(6) 0.3310(2) 0.18858(7) 0.0415(3) Uani d . 1
C C22 0.08338(5) 0.3039(2) 0.25121(7) 0.0361(3) Uani d . 1
C C23 0.07082(8) 0.1201(2) 0.28008(8) 0.0482(4) Uani d . 1
H H23A 0.0624 0.0298 0.2493 0.072 Uiso calc R 1
H H23B 0.0412 0.1349 0.3059 0.072 Uiso calc R 1
H H23C 0.1008 0.0778 0.3035 0.072 Uiso calc R 1

loop_
_atom_site_aniso_label
_atom_site_aniso_U_11
_atom_site_aniso_U_22
_atom_site_aniso_U_33
_atom_site_aniso_U_12
_atom_site_aniso_U_13
_atom_site_aniso_U_23
Cl1 0.0490(3) 0.0713(3) 0.0729(3) 0.0029(2) 0.0195(2) -0.0129(2)
Cl2 0.0718(3) 0.0654(3) 0.0466(2) 0.0037(2) -0.0071(2) -0.0167(2)
O1 0.0391(6) 0.0378(6) 0.0623(7) -0.0018(5) 0.0060(5) -0.0145(5)
N1 0.0320(6) 0.0386(6) 0.0375(6) -0.0023(5) 0.0014(5) -0.0036(5)
C1 0.0355(7) 0.0349(7) 0.0401(7) -0.0033(6) 0.0023(6) -0.0081(6)
C2 0.0351(7) 0.0496(9) 0.0490(8) -0.0031(7) 0.0048(6) -0.0080(7)
C3 0.0422(9) 0.0505(9) 0.0593(10) 0.0019(7) 0.0070(7) -0.0073(8)
C4 0.0533(10) 0.0649(12) 0.0645(12) -0.0011(9) 0.0119(9) -0.0174(9)
C5 0.0349(7) 0.0487(8) 0.0351(7) -0.0025(6) 0.0041(6) -0.0052(6)
C6 0.0652(11) 0.0596(11) 0.0442(9) -0.0058(9) -0.0023(8) -0.0139(8)
C7 0.0781(14) 0.0949(18) 0.0380(9) 0.0000(12) -0.0105(9) -0.0129(10)
C8 0.0703(13) 0.0866(16) 0.0436(9) 0.0039(12) -0.0036(9) 0.0120(10)
C9 0.0686(12) 0.0598(11) 0.0593(11) -0.0067(10) -0.0079(9) 0.0123(9)
C10 0.0547(10) 0.0495(9) 0.0448(8) -0.0080(8) -0.0079(7) -0.0001(7)
C11 0.0340(7) 0.0454(8) 0.0352(7) -0.0034(6) 0.0002(6) -0.0011(6)
C12 0.0478(9) 0.0481(9) 0.0550(9) -0.0091(7) 0.0060(7) -0.0017(8)
C13 0.0475(10) 0.0675(12) 0.0669(12) -0.0187(9) 0.0048(8) 0.0095(10)
C14 0.0382(8) 0.0880(14) 0.0474(9) -0.0055(9) 0.0064(7) 0.0101(9)
C15 0.0404(8) 0.0797(13) 0.0446(9) 0.0077(9) 0.0035(7) -0.0082(9)
C16 0.0371(8) 0.0550(10) 0.0468(8) -0.0015(7) 0.0011(6) -0.0085(7)
C17 0.0308(7) 0.0353(7) 0.0404(7) 0.0023(5) -0.0011(5) -0.0014(6)
C18 0.0525(9) 0.0360(8) 0.0535(9) -0.0028(7) -0.0060(7) 0.0026(7)
C19 0.0583(10) 0.0487(10) 0.0579(10) -0.0038(8) -0.0057(8) 0.0175(8)
C20 0.0462(9) 0.0618(11) 0.0423(8) 0.0039(8) -0.0026(7) 0.0094(8)
C21 0.0359(7) 0.0477(9) 0.0408(7) 0.0057(6) -0.0025(6) -0.0054(6)
C22 0.0312(7) 0.0360(7) 0.0409(7) 0.0042(6) 0.0012(5) -0.0026(6)
C23 0.0595(10) 0.0372(8) 0.0479(8) -0.0074(7) 0.0002(7) -0.0047(7)

loop_
_atom_type_symbol
_atom_type_description
_atom_type_scat_dispersion_real
_atom_type_scat_dispersion_imag
_atom_type_scat_source
C C 0.0033 0.0016 'International Tables Vol C Tables 4.2.6.8 and 6.1.1.4'
H H 0.0000 0.0000 'International Tables Vol C Tables 4.2.6.8 and 6.1.1.4'
Cl Cl 0.1484 0.1585 'International Tables Vol C Tables 4.2.6.8 and 6.1.1.4'
N N 0.0061 0.0033 'International Tables Vol C Tables 4.2.6.8 and 6.1.1.4'
O O 0.0106 0.0060 'International Tables Vol C Tables 4.2.6.8 and 6.1.1.4'

loop_
_geom_angle_atom_site_label_1
_geom_angle_atom_site_label_2
_geom_angle_atom_site_label_3
_geom_angle
C3 O1 C1 108.45(12)
C17 N1 C1 119.47(12)
C17 N1 C2 113.23(12)
C1 N1 C2 102.38(11)
O1 C1 N1 105.77(12)
O1 C1 C11 109.11(12)
N1 C1 C11 115.17(12)
O1 C1 C5 109.81(12)
N1 C1 C5 109.61(12)
C11 C1 C5 107.32(12)
N1 C2 C3 103.81(12)
N1 C2 H2A 111.0
C3 C2 H2A 111.0
N1 C2 H2B 111.0
C3 C2 H2B 111.0
H2A C2 H2B 109.0
O1 C3 C4 107.96(15)
O1 C3 C2 104.71(13)
C4 C3 C2 114.58(16)
O1 C3 H3 109.8
C4 C3 H3 109.8
C2 C3 H3 109.8
C3 C4 Cl1 109.59(14)
C3 C4 H4A 109.8
Cl1 C4 H4A 109.8
C3 C4 H4B 109.8
Cl1 C4 H4B 109.8
H4A C4 H4B 108.2
C10 C5 C6 118.17(16)
C10 C5 C1 121.31(14)
C6 C5 C1 120.22(16)
C7 C6 C5 120.6(2)
C7 C6 H6 119.7
C5 C6 H6 119.7
C8 C7 C6 120.58(18)
C8 C7 H7 119.7
C6 C7 H7 119.7
C7 C8 C9 119.31(19)
C7 C8 H8 120.3
C9 C8 H8 120.3
C8 C9 C10 120.4(2)
C8 C9 H9 119.8
C10 C9 H9 119.8
C9 C10 C5 120.88(17)
C9 C10 H10 119.6
C5 C10 H10 119.6
C16 C11 C12 119.11(15)
C16 C11 C1 119.70(14)
C12 C11 C1 121.02(14)
C11 C12 C13 119.69(18)
C11 C12 H12 120.2
C13 C12 H12 120.2
C14 C13 C12 120.57(18)
C14 C13 H13 119.7
C12 C13 H13 119.7
C13 C14 C15 119.96(17)
C13 C14 H14 120.0
C15 C14 H14 120.0
C14 C15 C16 120.00(18)
C14 C15 H15 120.0
C16 C15 H15 120.0
C11 C16 C15 120.67(17)
C11 C16 H16 119.7
C15 C16 H16 119.7
C18 C17 C22 120.61(14)
C18 C17 N1 123.27(14)
C22 C17 N1 116.11(13)
C19 C18 C17 120.32(16)
C19 C18 H18 119.8
C17 C18 H18 119.8
C20 C19 C18 120.32(16)
C20 C19 H19 119.8
C18 C19 H19 119.8
C19 C20 C21 119.19(15)
C19 C20 H20 120.4
C21 C20 H20 120.4
C20 C21 C22 122.67(15)
C20 C21 Cl2 116.88(12)
C22 C21 Cl2 120.45(13)
C21 C22 C17 116.89(14)
C21 C22 C23 122.73(14)
C17 C22 C23 120.37(14)
C22 C23 H23A 109.5
C22 C23 H23B 109.5
H23A C23 H23B 109.5
C22 C23 H23C 109.5
H23A C23 H23C 109.5
H23B C23 H23C 109.5

loop_
_geom_bond_atom_site_label_1
_geom_bond_atom_site_label_2
_geom_bond_distance
Cl1 C4 1.802(2)
Cl2 C21 1.7491(17)
O1 C3 1.435(2)
O1 C1 1.4558(18)
N1 C17 1.4414(18)
N1 C1 1.4639(18)
N1 C2 1.4768(19)
C1 C11 1.518(2)
C1 C5 1.539(2)
C2 C3 1.546(2)
C2 H2A 0.9700
C2 H2B 0.9700
C3 C4 1.503(3)
C3 H3 0.9800
C4 H4A 0.9700
C4 H4B 0.9700
C5 C10 1.386(2)
C5 C6 1.390(2)
C6 C7 1.387(3)
C6 H6 0.9300
C7 C8 1.373(4)
C7 H7 0.9300
C8 C9 1.378(3)
C8 H8 0.9300
C9 C10 1.384(3)
C9 H9 0.9300
C10 H10 0.9300
C11 C16 1.384(2)
C11 C12 1.391(2)
C12 C13 1.392(3)
C12 H12 0.9300
C13 C14 1.373(3)
C13 H13 0.9300
C14 C15 1.374(3)
C14 H14 0.9300
C15 C16 1.387(2)
C15 H15 0.9300
C16 H16 0.9300
C17 C18 1.391(2)
C17 C22 1.407(2)
C18 C19 1.389(3)
C18 H18 0.9300
C19 C20 1.374(3)
C19 H19 0.9300
C20 C21 1.382(3)
C20 H20 0.9300
C21 C22 1.402(2)
C22 C23 1.501(2)
C23 H23A 0.9600
C23 H23B 0.9600
C23 H23C 0.9600
